data_2238071
loop_
_publ_author_name
'Strutynska, Nataliya Yu.'
'Zatovsky, Igor V.'
'Ogorodnyk, Ivan V.'
'Slobodyanik, Nikolay S.'

_publ_section_title
;
 Rietveld refinement of AgCa~10~(PO~4~)~7~ from X-ray powder data
;
_journal_coeditor_code WM2726
_journal_issue 5
_journal_name_full 'Acta Crystallographica Section E'
_journal_page_first i23
_journal_paper_doi 10.1107/S1600536813007848
_journal_volume 69
_journal_year 2013
_chemical_formula_iupac 'Ag Ca10 (P O4)7'
_chemical_formula_structural 'Ag Ca10 (P O4)7'
_chemical_formula_sum 'Ag Ca10 O28 P7'
_chemical_formula_weight 1173.46
_chemical_name_systematic
;
Silver(I) decacalcium heptakis(orthophosphate)
;
_space_group_IT_number 161
_symmetry_cell_setting trigonal
_symmetry_space_group_name_Hall 'R 3 -2"c'
_symmetry_space_group_name_H-M 'R 3 c :H'
_cell_angle_alpha 90
_cell_angle_beta 90
_cell_angle_gamma 120
_cell_formula_units_Z 6
_cell_length_a 10.43723(5)
_cell_length_b 10.43723(5)
_cell_length_c 37.3379(7)
_cell_measurement_temperature 293(2)
_cell_volume 3522.50(7)
_computing_cell_refinement '<i>Dicvol</i> (Boultif & Lou\"er, 2004)'
_computing_data_collection '<i>PCXRD</i> (Shimadzu, 2006)'
_computing_data_reduction '<i>FULLPROF</i> (Rodriguez-Carvajal, 2006)'
_computing_molecular_graphics 'DIAMOND (Brandenburg, 1999)'
_computing_publication_material
;
PLATON (Spek, 2009) and enCIFer (Allen <i>et al.</i>, 2004)
;
_computing_structure_refinement '<i>FULLPROF</i> (Rodriguez-Carvajal, 2006)'
_computing_structure_solution '<i>FULLPROF</i> (Rodriguez-Carvajal, 2006)'
_diffrn_ambient_temperature 293(2)
_diffrn_measurement_device_type 'Shimadzu LabX XRD-6000'
_diffrn_radiation_monochromator graphite
_diffrn_radiation_type 'Cu K\a'
_diffrn_radiation_wavelength 1.541874
_exptl_absorpt_coefficient_mu 31.831
_exptl_crystal_density_diffrn 3.319
_exptl_crystal_density_method 'not measured'
_pd_char_colour white
_pd_char_particle_morphology isometric
_pd_meas_2theta_range_inc 0.02
_pd_meas_2theta_range_max 100.00000
_pd_meas_2theta_range_min 9.00000
_pd_meas_number_of_points 4551
_pd_meas_scan_method step
_pd_prep_pressure 101.3
_pd_prep_temperature 293(2)
_pd_proc_2theta_range_inc 0.020006
_pd_proc_2theta_range_max 100.0451
_pd_proc_2theta_range_min 9.0451
_pd_proc_ls_background_function
;
Linear Interpolation between a set background points with refinable heights
;
_pd_proc_ls_pref_orient_corr
;
March-Dollase Numeric Multiaxial Function
;
_pd_proc_ls_profile_function
;
Pearson VII
;
_pd_proc_ls_prof_R_factor 0.094
_pd_proc_ls_prof_wR_expected 0.042
_pd_proc_ls_prof_wR_factor 0.125
_pd_proc_wavelength 1.540560
_pd_spec_mounting 'glass container'
_pd_spec_mount_mode reflection
_pd_spec_shape flat_sheet
_pd_spec_size_axial 25
_pd_spec_size_equat 25
_pd_spec_size_thick 1
_refine_ls_extinction_coef 0
_refine_ls_extinction_method none
_refine_ls_goodness_of_fit_all 2.97
_refine_ls_hydrogen_treatment undef
_refine_ls_number_constraints 3
_refine_ls_number_parameters 150
_refine_ls_number_restraints 3
_refine_ls_restrained_S_all 2.97
_refine_ls_R_factor_all 0.038
_refine_ls_shift/su_max 0.001
_refine_ls_weighting_details 'Standard least squares refinement'
_refine_ls_weighting_scheme calc
_cod_data_source_file wm2726.cif
_cod_data_source_block I
_cod_original_sg_symbol_H-M 'R 3 c'
_cod_database_code 2238071

loop_
_symmetry_equiv_pos_site_id
_symmetry_equiv_pos_as_xyz
1 x,y,z
2 -y,x-y,z
3 -x+y,-x,z
4 -y,-x,1/2+z
5 x,x-y,1/2+z
6 -x+y,y,1/2+z
7 1/3+x,2/3+y,2/3+z
8 1/3-y,2/3+x-y,2/3+z
9 1/3-x+y,2/3-x,2/3+z
10 1/3-y,2/3-x,1/6+z
11 1/3+x,2/3+x-y,1/6+z
12 1/3-x+y,2/3+y,1/6+z
13 2/3+x,1/3+y,1/3+z
14 2/3-y,1/3+x-y,1/3+z
15 2/3-x+y,1/3-x,1/3+z
16 2/3-y,1/3-x,5/6+z
17 2/3+x,1/3+x-y,5/6+z
18 2/3-x+y,1/3+y,5/6+z

loop_
_atom_site_type_symbol
_atom_site_label
_atom_site_fract_x
_atom_site_fract_y
_atom_site_fract_z
_atom_site_U_iso_or_equiv
_atom_site_adp_type
_atom_site_occupancy
Ag Ag1 0.00000 0.00000 0.1780(8) 0.042(2) Uiso 1.00000
Ca Ca1 0.33333 0.66667 0.1632(9) 0.002(2) Uiso 1.00000
Ca Ca2 0.4650(10) 0.5260(11) 0.0955(8) 0.0044(14) Uiso 1.00000
Ca Ca3 0.2864(7) 0.1558(12) 0.0625(8) 0.004(2) Uiso 1.00000
Ca Ca4 0.3992(5) 0.1876(9) 0.1565(8) 0.0044(14) Uiso 1.00000
P P1 0.66667 0.33333 0.0976(8) 0.002(4) Uiso 1.00000
P P2 0.1577(14) 0.3495(13) 0.0288(8) 0.009(3) Uiso 1.00000
P P3 0.1366(11) 0.3111(7) 0.1306(8) 0.003(3) Uiso 1.00000
O O1 0.66667 0.33333 0.1387(11) 0.006(11) Uiso 1.00000
O O2 0.5229(16) 0.325(2) 0.0860(9) 0.006(6) Uiso 1.00000
O O3 0.082(3) 0.1873(15) 0.0421(9) 0.005(3) Uiso 1.00000
O O4 0.051(2) 0.394(3) 0.0420(10) 0.005(3) Uiso 1.00000
O O5 0.173(2) 0.3689(18) -0.0111(9) 0.005(3) Uiso 1.00000
O O6 0.316(2) 0.440(2) 0.0462(10) 0.005(3) Uiso 1.00000
O O7 -0.0093(19) 0.267(3) 0.1100(9) 0.006(4) Uiso 1.00000
O O8 0.241(3) 0.4824(13) 0.1261(9) 0.006(4) Uiso 1.00000
O O9 0.221(2) 0.243(3) 0.1161(10) 0.006(4) Uiso 1.00000
O O10 0.0887(18) 0.267(2) 0.1700(10) 0.006(4) Uiso 1.00000

loop_
_atom_type_symbol
_atom_type_scat_Cromer_Mann_a1
_atom_type_scat_Cromer_Mann_a2
_atom_type_scat_Cromer_Mann_a3
_atom_type_scat_Cromer_Mann_a4
_atom_type_scat_Cromer_Mann_b1
_atom_type_scat_Cromer_Mann_b2
_atom_type_scat_Cromer_Mann_b3
_atom_type_scat_Cromer_Mann_b4
_atom_type_scat_Cromer_Mann_c
_atom_type_scat_dispersion_real
_atom_type_scat_dispersion_imag
_atom_type_scat_source
ca 8.62660 7.38730 1.58990 1.02110 10.44210 0.65990 85.74840 178.43700 1.37510 0.34100 1.28600 International_Tables_for_Crystallography_Vol.C(1991)_Tables_6.1.1.4_and_6.1.1.5
ag 19.28080 16.68850 4.80450 1.04630 0.64460 7.47260 24.66050 99.81560 5.17900 -0.06000 4.28200 International_Tables_for_Crystallography_Vol.C(1991)_Tables_6.1.1.4_and_6.1.1.5
p 6.43450 4.17910 1.78000 1.49080 1.90670 27.15700 0.52600 68.16450 1.11490 0.28300 0.43400 International_Tables_for_Crystallography_Vol.C(1991)_Tables_6.1.1.4_and_6.1.1.5
o 3.04850 2.28680 1.54630 0.86700 13.27710 5.70110 0.32390 32.90890 0.25080 0.04700 0.03200 International_Tables_for_Crystallography_Vol.C(1991)_Tables_6.1.1.4_and_6.1.1.5

loop_
_geom_angle_atom_site_label_1
_geom_angle_atom_site_label_2
_geom_angle_atom_site_label_3
_geom_angle_site_symmetry_1
_geom_angle_site_symmetry_3
_geom_angle
_geom_angle_publ_flag
O10 Ag1 O10 . 2_555 118.5(9) ?
O10 Ag1 O10 . 3_555 118.6(7) ?
O10 Ag1 O10 2_555 3_555 118.6(8) ?
O7 P3 O8 . . 107.7(19) ?
O7 P3 O9 . . 114(2) ?
O7 P3 O10 . . 105.0(17) ?
O8 P3 O9 . . 105.5(18) ?
O8 P3 O10 . . 112(2) ?
O9 P3 O10 . . 112.7(19) ?
O1 P1 O2 . 3_665 106.5(16) ?
O1 P1 O2 . . 106.5(16) ?
O1 P1 O2 . 2_655 106.6(17) ?
O2 P1 O2 2_655 3_665 112.3(18) ?
O2 P1 O2 . 2_655 112.2(16) ?
O2 P1 O2 . 3_665 112.2(17) ?
O3 P2 O4 . . 101(2) ?
O4 P2 O5 . . 109(2) ?
O3 P2 O5 . . 115.3(19) ?
O3 P2 O6 . . 109(2) ?
O4 P2 O6 . . 114(2) ?
O5 P2 O6 . . 108.6(19) ?
Ag1 O10 P3 . . 109.4(15) no

loop_
_geom_bond_atom_site_label_1
_geom_bond_atom_site_label_2
_geom_bond_site_symmetry_2
_geom_bond_distance
Ag1 O10 . 2.476(19)
Ag1 O10 2_555 2.476(19)
Ag1 O10 3_555 2.476(19)
Ca1 O8 . 2.17(4)
Ca1 O8 2_665 2.17(4)
Ca1 O8 3_565 2.17(4)
Ca1 O3 10_555 2.40(4)
Ca1 O3 11_555 2.40(4)
Ca1 O3 12_555 2.40(4)
Ca2 O6 . 2.28(4)
Ca2 O5 11_555 2.41(4)
Ca2 O8 . 2.43(4)
Ca2 O4 2_665 2.45(4)
Ca2 O2 . 2.48(3)
Ca2 O8 2_665 2.48(3)
Ca2 O7 2_665 2.57(2)
Ca2 O9 . 2.88(3)
Ca3 O7 3_555 2.31(4)
Ca3 O3 3_555 2.37(2)
Ca3 O2 . 2.37(2)
Ca3 O9 . 2.43(4)
Ca3 O3 . 2.44(4)
Ca3 O10 16_554 2.46(4)
Ca3 O4 3_555 2.62(4)
Ca3 O6 . 2.89(3)
Ca4 O7 3_555 2.40(4)
Ca4 O6 12_545 2.45(4)
Ca4 O4 11_555 2.46(4)
Ca4 O1 . 2.510(14)
Ca4 O5 12_545 2.55(3)
Ca4 O5 11_555 2.59(2)
Ca4 O9 . 2.67(4)
Ca4 O10 3_555 2.692(18)
Ca4 O2 . 2.97(4)
P1 O1 . 1.54(5)
P1 O2 . 1.52(2)
P1 O2 2_655 1.52(2)
P1 O2 3_665 1.52(2)
P2 O3 . 1.55(2)
P2 O4 . 1.49(3)
P2 O5 . 1.50(4)
P2 O6 . 1.58(3)
P3 O7 . 1.56(3)
P3 O8 . 1.570(15)
P3 O9 . 1.48(3)
P3 O10 . 1.55(5)
